data_7061957
loop_
_publ_author_name
'Kolupaeva, Ekaterina V.'
'Ozeryanskii, Valery A.'

_publ_section_title
;
 Dialkylamino and trialkylammonium groups in close proximity: intra- and
 intermolecular ways of formation, structural consequences, and
 properties. A case of metal-free directed ortho alkylation
;
_journal_issue 36
_journal_name_full 'New Journal of Chemistry'
_journal_page_first 17140
_journal_page_last 17144
_journal_paper_doi 10.1039/D2NJ02653H
_journal_volume 46
_journal_year 2022
_chemical_formula_moiety 'C17 H23 N2, I'
_chemical_formula_sum 'C17 H23 I N2'
_chemical_formula_weight 382.27
_chemical_temperature_decomposition 408.1(10)
_space_group_crystal_system monoclinic
_space_group_IT_number 14
_space_group_name_Hall '-P 2ybc'
_space_group_name_H-M_alt 'P 1 21/c 1'
_atom_sites_solution_hydrogens geom
_atom_sites_solution_primary dual
_audit_creation_date 2021-12-03
_audit_creation_method
;
Olex2 1.2
(compiled 2018.05.29 svn.r3508 for OlexSys, GUI svn.r5506)
;
_audit_update_record
;
2021-12-13 deposited with the CCDC.	2022-08-24 downloaded from the CCDC.
;
_cell_angle_alpha 90
_cell_angle_beta 93.0630(10)
_cell_angle_gamma 90
_cell_formula_units_Z 8
_cell_length_a 11.96030(10)
_cell_length_b 9.88890(10)
_cell_length_c 27.9480(2)
_cell_measurement_reflns_used 15276
_cell_measurement_temperature 100(2)
_cell_measurement_theta_max 70.2900
_cell_measurement_theta_min 3.1540
_cell_volume 3300.81(5)
_computing_cell_refinement 'CrysAlisPro 1.171.39.44a (Rigaku OD, 2018)'
_computing_data_collection 'CrysAlisPro 1.171.39.44a (Rigaku OD, 2018)'
_computing_data_reduction 'CrysAlisPro 1.171.39.44a (Rigaku OD, 2018)'
_computing_molecular_graphics 'Olex2 (Dolomanov et al., 2009)'
_computing_publication_material 'Olex2 (Dolomanov et al., 2009)'
_computing_structure_refinement 'ShelXL (Sheldrick, 2015)'
_computing_structure_solution 'ShelXT (Sheldrick, 2015)'
_diffrn_ambient_environment N~2~
_diffrn_ambient_temperature 100(2)
_diffrn_detector 'CCD plate'
_diffrn_detector_area_resol_mean 10.0000
_diffrn_detector_type HyPix3000
_diffrn_measured_fraction_theta_full 1.000
_diffrn_measured_fraction_theta_max 1.000
_diffrn_measurement_details
;
List of Runs (angles in degrees, time in seconds):

  # Type    Start    End  Width  t~exp~   \w     \q     \k     \f   Frames
#--------------------------------------------------------------------------
  1  \w   -100.00 -74.00   0.50    0.30    --  -38.82 154.00 141.00   52
  2  \w    -80.00 -54.00   0.50    0.30    --  -38.82 120.00 -16.00   52
  3  \w     44.00  74.00   0.50    0.30    --   38.82-154.00 101.00   60
  4  \w     17.00  51.00   0.50    0.30    --   38.82-120.00-100.00   68
  5  \w     33.00  98.00   0.50    1.20    --  100.00-120.00-100.00  130
  6  \w     84.00 109.00   0.50    1.20    --  100.00 154.00 141.00   50
  7  \w     67.00 126.00   0.50    1.20    --  100.00-154.00 101.00  118
  8  \w     91.00 119.00   0.50    1.20    --  100.00 120.00 -16.00   56
  9  \w   -104.00 -70.00   0.50    0.30    --  -38.82 -65.00  90.00   68
 10  \w    -73.00 -10.00   0.50    0.30    --  -38.82 104.00-180.00  126
 11  \w    -57.00  28.00   0.50    0.30    --  -38.82  77.00  30.00  170
 12  \w    -65.00 -20.00   0.50    0.30    --  -38.82 -65.00  90.00   90
 13  \w   -111.00 -21.00   0.50    0.30    --  -38.82 -21.00-150.00  180
 14  \w    -74.00 -22.00   0.50    0.30    --  -38.82 -43.00  30.00  104
 15  \w     38.00  71.00   0.50    0.30    --   38.82 -11.00  90.00   66
 16  \w     -4.00  66.00   0.50    0.30    --   38.82 -77.00 -90.00  140
 17  \w    -25.00   2.00   0.50    0.30    --   38.82 -11.00  90.00   54
 18  \w    -19.00   9.00   0.50    0.30    --   38.82 -54.00  90.00   56
 19  \w     23.00  49.00   0.50    0.30    --   38.82 -54.00  90.00   52
 20  \w     36.00 108.00   0.50    1.20    --  100.00-111.00 -90.00  144
 21  \w     87.00 113.00   0.50    1.20    --  100.00  30.00 150.00   52
 22  \w     81.00 109.00   0.50    1.20    --  100.00  22.00  60.00   56
 23  \w     36.00 120.00   0.50    1.20    --  100.00 -53.00-120.00  168
 24  \w     83.00 127.00   0.50    1.20    --  100.00 -77.00   0.00   88
 25  \w     45.00  71.00   0.50    1.20    --  100.00 -77.00   0.00   52
 26  \w    122.00 157.00   0.50    1.20    --  100.00  22.00  90.00   70
 27  \w     85.00 118.00   0.50    1.20    --  100.00-133.00  30.00   66
 28  \w     49.00  75.00   0.50    1.20    --  100.00-133.00  30.00   52
 29  \w    114.00 156.00   0.50    1.20    --  100.00  77.00 -60.00   84
 30  \w     81.00 129.00   0.50    1.20    --  100.00  22.00 -60.00   96
 31  \w     80.00 105.00   0.50    1.20    --  100.00 -93.00  30.00   50
 32  \w     42.00  68.00   0.50    1.20    --  100.00-111.00-180.00   52
 33  \w     52.00  78.00   0.50    1.20    --  100.00 -93.00 -90.00   52
 34  \w    126.00 156.00   0.50    1.20    --  100.00  45.00  30.00   60
 35  \w     59.00 115.00   0.50    1.20    --  100.00 -22.00-150.00  112
 36  \w     53.00 113.00   0.50    1.20    --  100.00 -86.00-120.00  120
 37  \w     52.00  96.00   0.50    1.20    --  100.00-111.00  60.00   88
 38  \w    129.00 155.00   0.50    1.20    --  100.00  22.00  60.00   52
 39  \w     83.00 109.00   0.50    1.20    --  100.00  45.00  30.00   52
 40  \w     50.00 104.00   0.50    1.20    --  100.00 -77.00-120.00  108
 41  \w     37.00  90.00   0.50    1.20    --  100.00 -15.00  30.00  106
 42  \w    107.00 132.00   0.50    1.20    --  100.00  30.00-120.00   50
 43  \w     97.00 157.00   0.50    1.20    --  100.00  77.00 -30.00  120
 44  \w    102.00 128.00   0.50    1.20    --  100.00 -86.00  60.00   52
 45  \w     86.00 111.00   0.50    1.20    --  100.00 -45.00 150.00   50
 46  \w     57.00 110.00   0.50    1.20    --  100.00 -30.00-150.00  106
 47  \w     65.00  91.00   0.50    0.30    --   38.82  65.00 -90.00   52
 48  \w    -62.00 -33.00   0.50    0.30    --  -38.82 -32.00 150.00   58
 49  \w    -78.00 -52.00   0.50    0.30    --  -38.82 -43.00 -30.00   52
 50  \w   -107.00 -19.00   0.50    0.30    --  -38.82 -21.00 120.00  176
 51  \w    -50.00 -24.00   0.50    0.30    --  -38.82 -43.00 -30.00   52
 52  \w    -18.00  38.00   0.50    0.30    --   38.82 -77.00  90.00  112
 53  \w     41.00  65.50   0.50    0.30    --   38.82-138.00 150.00   49
;
_diffrn_measurement_device 'four-circle diffractometer'
_diffrn_measurement_device_type 'SuperNova, Single source at offset/far, HyPix3000'
_diffrn_measurement_method '\w scans'
_diffrn_orient_matrix_type 'CrysAlisPro convention (1999,Acta A55,543-557)'
_diffrn_orient_matrix_UB_11 0.0899471000
_diffrn_orient_matrix_UB_12 0.0814494000
_diffrn_orient_matrix_UB_13 -0.0249884000
_diffrn_orient_matrix_UB_21 0.0646385000
_diffrn_orient_matrix_UB_22 -0.1315467000
_diffrn_orient_matrix_UB_23 -0.0088347000
_diffrn_orient_matrix_UB_31 -0.0660912000
_diffrn_orient_matrix_UB_32 -0.0180350000
_diffrn_orient_matrix_UB_33 -0.0484341000
_diffrn_radiation_monochromator mirror
_diffrn_radiation_probe x-ray
_diffrn_radiation_type CuK\a
_diffrn_radiation_wavelength 1.54184
_diffrn_reflns_av_R_equivalents 0.0339
_diffrn_reflns_av_unetI/netI 0.0265
_diffrn_reflns_Laue_measured_fraction_full 1.000
_diffrn_reflns_Laue_measured_fraction_max 1.000
_diffrn_reflns_limit_h_max 14
_diffrn_reflns_limit_h_min -14
_diffrn_reflns_limit_k_max 12
_diffrn_reflns_limit_k_min -12
_diffrn_reflns_limit_l_max 30
_diffrn_reflns_limit_l_min -34
_diffrn_reflns_number 24250
_diffrn_reflns_point_group_measured_fraction_full 1.000
_diffrn_reflns_point_group_measured_fraction_max 1.000
_diffrn_reflns_theta_full 67.684
_diffrn_reflns_theta_max 69.993
_diffrn_reflns_theta_min 3.167
_diffrn_source 'micro-focus sealed X-ray tube'
_diffrn_source_type 'SuperNova (Cu) X-ray Source'
_exptl_absorpt_coefficient_mu 15.169
_exptl_absorpt_correction_T_max 1.00000
_exptl_absorpt_correction_T_min 0.78791
_exptl_absorpt_correction_type multi-scan
_exptl_absorpt_process_details
;
CrysAlisPro 1.171.39.44a (Rigaku Oxford Diffraction, 2018)
Empirical absorption correction using spherical harmonics,
 implemented in SCALE3 ABSPACK scaling algorithm.
;
_exptl_crystal_colour 'clear reddish brown'
_exptl_crystal_colour_lustre clear
_exptl_crystal_colour_modifier reddish
_exptl_crystal_colour_primary brown
_exptl_crystal_density_diffrn 1.538
_exptl_crystal_description prism
_exptl_crystal_F_000 1536
_exptl_crystal_recrystallization_method 'Re-crystallisation from solvent: Diethyl ether/dichloromethane'
_exptl_crystal_size_max 0.12
_exptl_crystal_size_mid 0.1
_exptl_crystal_size_min 0.08
_refine_diff_density_max 1.230
_refine_diff_density_min -1.789
_refine_diff_density_rms 0.119
_refine_ls_extinction_method none
_refine_ls_goodness_of_fit_ref 1.068
_refine_ls_hydrogen_treatment constr
_refine_ls_matrix_type full
_refine_ls_number_parameters 367
_refine_ls_number_reflns 6246
_refine_ls_number_restraints 0
_refine_ls_restrained_S_all 1.068
_refine_ls_R_factor_all 0.0362
_refine_ls_R_factor_gt 0.0343
_refine_ls_shift/su_max 0.000
_refine_ls_shift/su_mean 0.000
_refine_ls_structure_factor_coef Fsqd
_refine_ls_weighting_details 'w=1/[\s^2^(Fo^2^)+(0.0445P)^2^+14.3800P] where P=(Fo^2^+2Fc^2^)/3'
_refine_ls_weighting_scheme calc
_refine_ls_wR_factor_gt 0.0978
_refine_ls_wR_factor_ref 0.0993
_reflns_Friedel_coverage 0.000
_reflns_number_gt 5881
_reflns_number_total 6246
_reflns_threshold_expression 'I > 2\s(I)'
_cod_data_source_file d2nj02653h2.cif
_cod_data_source_block Structure-14
_cod_depositor_comments
;
The following automatic conversions were performed:

data name '_chemical_melting_point' was changed to
'_chemical_temperature_decomposition' since the value had been given
as '134-136 deg.C (decomp.)'. The value was changed to '408.1(10)' --
it was converted from degrees Celsius (C) to kelvins (K), the average
value was taken and precision was estimated.

Automatic conversion script
Id: cif_fix_values 7556 2019-12-06 15:28:31Z antanas 
;
_cod_database_code 7061957
_shelx_shelxl_version_number 2018/3
_chemical_oxdiff_formula 'C17 H23 N2 I1'
_shelx_space_group_comment
;
The symmetry employed for this shelxl refinement is uniquely defined
by the following loop, which should always be used as a source of
symmetry information in preference to the above space-group names.
They are only intended as comments.
;
_shelx_estimated_absorpt_t_max 0.377
_shelx_estimated_absorpt_t_min 0.263
_reflns_odcompleteness_completeness 98.69
_reflns_odcompleteness_iscentric 1
_reflns_odcompleteness_theta 70.93
_olex2_refinement_description
;
1. Fixed Uiso
 At 1.2 times of:
  All C(H) groups, All C(H,H) groups
 At 1.5 times of:
  All C(H,H,H) groups
2.a Secondary CH2 refined with riding coordinates:
 C1(H1A,H1B), C2(H2A,H2B), C3(H3A,H3B), C4(H4A,H4B), C1'(H1'A,H1'B), C2'(H2'A,
 H2'B), C3'(H3'A,H3'B), C4'(H4'A,H4'B)
2.b Aromatic/amide H refined with riding coordinates:
 C9(H9), C10(H10), C11(H11), C13(H13), C14(H14), C15(H15), C9'(H9'),
 C10'(H10'), C11'(H11'), C13'(H13'), C14'(H14'), C15'(H15')
2.c Idealised Me refined as rotating group:
 C5(H5A,H5B,H5C), C6(H6A,H6B,H6C), C7(H7A,H7B,H7C), C5'(H5'A,H5'B,H5'C),
 C6'(H6'A,H6'B,H6'C), C7'(H7'A,H7'B,H7'C)
;
_olex2_submission_special_instructions 'No special instructions were received'
_oxdiff_exptl_absorpt_empirical_details
;
Empirical correction (ABSPACK) includes:
- Absorption correction using spherical harmonics
- Frame scaling
;
_oxdiff_exptl_absorpt_empirical_full_max 1.443
_oxdiff_exptl_absorpt_empirical_full_min 0.794

loop_
_space_group_symop_operation_xyz
'x, y, z'
'-x, y+1/2, -z+1/2'
'-x, -y, -z'
'x, -y-1/2, z-1/2'

loop_
_atom_site_label
_atom_site_type_symbol
_atom_site_fract_x
_atom_site_fract_y
_atom_site_fract_z
_atom_site_U_iso_or_equiv
_atom_site_adp_type
_atom_site_occupancy
_atom_site_site_symmetry_order
_atom_site_calc_flag
_atom_site_refinement_flags_posn
_atom_site_refinement_flags_adp
_atom_site_refinement_flags_occupancy
_atom_site_disorder_assembly
_atom_site_disorder_group
I1' I 0.72054(2) 0.13684(3) 0.21209(2) 0.01988(9) Uani 1 1 d . . . . .
I1 I 0.21349(2) 0.34811(3) 0.55718(2) 0.02341(9) Uani 1 1 d . . . . .
N1 N 0.0799(3) 0.3915(3) 0.39631(11) 0.0137(6) Uani 1 1 d . . . . .
N2 N 0.1065(3) 0.2087(3) 0.30876(11) 0.0156(7) Uani 1 1 d . . . . .
C1 C 0.0896(3) 0.4888(4) 0.43954(14) 0.0189(8) Uani 1 1 d . . . . .
H1A H 0.026223 0.550127 0.439177 0.023 Uiso 1 1 calc R . . . .
H1B H 0.092971 0.438908 0.469462 0.023 Uiso 1 1 calc R . . . .
C2 C 0.1971(3) 0.5652(4) 0.43339(16) 0.0220(9) Uani 1 1 d . . . . .
H2A H 0.223017 0.609574 0.462885 0.026 Uiso 1 1 calc R . . . .
H2B H 0.188437 0.631936 0.408029 0.026 Uiso 1 1 calc R . . . .
C3 C 0.2760(3) 0.4525(4) 0.42014(15) 0.0201(8) Uani 1 1 d . . . . .
H3A H 0.302896 0.402610 0.448349 0.024 Uiso 1 1 calc R . . . .
H3B H 0.339752 0.488271 0.404184 0.024 Uiso 1 1 calc R . . . .
C4 C 0.2039(3) 0.3623(4) 0.38622(15) 0.0152(8) Uani 1 1 d . . . . .
H4A H 0.221339 0.267759 0.392081 0.018 Uiso 1 1 calc R . . . .
H4B H 0.217773 0.383032 0.353132 0.018 Uiso 1 1 calc R . . . .
C5 C 0.0210(3) 0.4679(4) 0.35547(14) 0.0171(8) Uani 1 1 d . . . . .
H5A H 0.010596 0.409310 0.328200 0.026 Uiso 1 1 calc GR . . . .
H5B H 0.065482 0.544327 0.347174 0.026 Uiso 1 1 calc GR . . . .
H5C H -0.050613 0.498548 0.365078 0.026 Uiso 1 1 calc GR . . . .
C6 C 0.0150(4) 0.2157(5) 0.27162(16) 0.0293(10) Uani 1 1 d . . . . .
H6A H 0.014002 0.134269 0.252898 0.044 Uiso 1 1 calc GR . . . .
H6B H 0.026422 0.291987 0.251202 0.044 Uiso 1 1 calc GR . . . .
H6C H -0.055041 0.225396 0.286478 0.044 Uiso 1 1 calc GR . . . .
C7 C 0.2149(4) 0.1971(5) 0.28673(17) 0.0269(10) Uani 1 1 d . . . . .
H7A H 0.272017 0.175001 0.310919 0.040 Uiso 1 1 calc GR . . . .
H7B H 0.232809 0.281554 0.272019 0.040 Uiso 1 1 calc GR . . . .
H7C H 0.210796 0.127190 0.262874 0.040 Uiso 1 1 calc GR . . . .
C8 C 0.0855(3) 0.1039(4) 0.34229(14) 0.0135(7) Uani 1 1 d . . . . .
C9 C 0.1075(3) -0.0287(4) 0.33114(15) 0.0188(8) Uani 1 1 d . . . . .
H9 H 0.146745 -0.046849 0.304015 0.023 Uiso 1 1 calc R . . . .
C10 C 0.0737(4) -0.1361(4) 0.35871(17) 0.0226(9) Uani 1 1 d . . . . .
H10 H 0.093487 -0.224191 0.351092 0.027 Uiso 1 1 calc R . . . .
C11 C 0.0108(3) -0.1113(4) 0.39728(16) 0.0206(8) Uani 1 1 d . . . . .
H11 H -0.015871 -0.183455 0.414729 0.025 Uiso 1 1 calc R . . . .
C12 C -0.0140(3) 0.0221(4) 0.41088(14) 0.0160(8) Uani 1 1 d . . . . .
C13 C -0.0875(3) 0.0427(4) 0.44857(15) 0.0201(8) Uani 1 1 d . . . . .
H13 H -0.116405 -0.031512 0.464190 0.024 Uiso 1 1 calc R . . . .
C14 C -0.1156(4) 0.1686(5) 0.46188(15) 0.0214(9) Uani 1 1 d . . . . .
H14 H -0.170277 0.181226 0.483880 0.026 Uiso 1 1 calc R . . . .
C15 C -0.0619(3) 0.2810(4) 0.44242(14) 0.0188(8) Uani 1 1 d . . . . .
H15 H -0.078452 0.367254 0.453247 0.023 Uiso 1 1 calc R . . . .
C16 C 0.0145(3) 0.2660(4) 0.40773(13) 0.0136(7) Uani 1 1 d . . . . .
C17 C 0.0312(3) 0.1354(4) 0.38610(14) 0.0125(7) Uani 1 1 d . . . . .
N1' N 0.4532(3) 0.4468(3) 0.14998(11) 0.0143(6) Uani 1 1 d . . . . .
N2' N 0.3963(3) 0.7559(3) 0.14589(12) 0.0180(7) Uani 1 1 d . . . . .
C1' C 0.4563(3) 0.2913(4) 0.14978(15) 0.0196(8) Uani 1 1 d . . . . .
H1'A H 0.449818 0.256756 0.117269 0.024 Uiso 1 1 calc R . . . .
H1'B H 0.525493 0.258340 0.165283 0.024 Uiso 1 1 calc R . . . .
C2' C 0.3561(4) 0.2488(4) 0.17758(16) 0.0232(9) Uani 1 1 d . . . . .
H2'A H 0.377323 0.238307 0.211363 0.028 Uiso 1 1 calc R . . . .
H2'B H 0.325355 0.163975 0.165427 0.028 Uiso 1 1 calc R . . . .
C3' C 0.2701(3) 0.3649(4) 0.16971(16) 0.0197(8) Uani 1 1 d . . . . .
H3'A H 0.202079 0.332059 0.153170 0.024 Uiso 1 1 calc R . . . .
H3'B H 0.251280 0.403832 0.200103 0.024 Uiso 1 1 calc R . . . .
C4' C 0.3277(3) 0.4690(4) 0.13931(14) 0.0179(8) Uani 1 1 d . . . . .
H4'A H 0.306284 0.559989 0.148022 0.021 Uiso 1 1 calc R . . . .
H4'B H 0.308040 0.455105 0.105542 0.021 Uiso 1 1 calc R . . . .
C5' C 0.4910(3) 0.4953(5) 0.19955(14) 0.0204(8) Uani 1 1 d . . . . .
H5'A H 0.566293 0.465573 0.207007 0.031 Uiso 1 1 calc GR . . . .
H5'B H 0.442429 0.458733 0.222579 0.031 Uiso 1 1 calc GR . . . .
H5'C H 0.488128 0.592234 0.200523 0.031 Uiso 1 1 calc GR . . . .
C6' C 0.4822(4) 0.8394(5) 0.17159(17) 0.0273(10) Uani 1 1 d . . . . .
H6'A H 0.554869 0.801275 0.167463 0.041 Uiso 1 1 calc GR . . . .
H6'B H 0.468100 0.841560 0.205080 0.041 Uiso 1 1 calc GR . . . .
H6'C H 0.479563 0.929704 0.158977 0.041 Uiso 1 1 calc GR . . . .
C7' C 0.2851(4) 0.8141(5) 0.15194(17) 0.0265(9) Uani 1 1 d . . . . .
H7'A H 0.283169 0.905312 0.140124 0.040 Uiso 1 1 calc GR . . . .
H7'B H 0.269668 0.813997 0.185303 0.040 Uiso 1 1 calc GR . . . .
H7'C H 0.229560 0.761179 0.134353 0.040 Uiso 1 1 calc GR . . . .
C8' C 0.4254(3) 0.7364(4) 0.09718(14) 0.0161(8) Uani 1 1 d . . . . .
C9' C 0.3942(4) 0.8308(4) 0.06259(17) 0.0230(9) Uani 1 1 d . . . . .
H9' H 0.342141 0.897000 0.069468 0.028 Uiso 1 1 calc R . . . .
C10' C 0.4397(4) 0.8290(5) 0.01695(16) 0.0252(9) Uani 1 1 d . . . . .
H10' H 0.412933 0.887922 -0.006927 0.030 Uiso 1 1 calc R . . . .
C11' C 0.5227(3) 0.7406(5) 0.00833(15) 0.0228(9) Uani 1 1 d . . . . .
H11' H 0.558213 0.745909 -0.020409 0.027 Uiso 1 1 calc R . . . .
C12' C 0.5563(3) 0.6408(4) 0.04209(15) 0.0180(8) Uani 1 1 d . . . . .
C13' C 0.6502(4) 0.5587(5) 0.03364(15) 0.0226(9) Uani 1 1 d . . . . .
H13' H 0.687520 0.570175 0.005570 0.027 Uiso 1 1 calc R . . . .
C14' C 0.6867(4) 0.4634(5) 0.06580(15) 0.0220(9) Uani 1 1 d . . . . .
H14' H 0.754228 0.418788 0.062194 0.026 Uiso 1 1 calc R . . . .
C15' C 0.6209(3) 0.4331(4) 0.10468(15) 0.0192(8) Uani 1 1 d . . . . .
H15' H 0.641772 0.362102 0.125076 0.023 Uiso 1 1 calc R . . . .
C16' C 0.5265(3) 0.5064(4) 0.11303(13) 0.0151(8) Uani 1 1 d . . . . .
C17' C 0.4989(3) 0.6265(4) 0.08588(14) 0.0145(8) Uani 1 1 d . . . . .

loop_
_atom_site_aniso_label
_atom_site_aniso_U_11
_atom_site_aniso_U_22
_atom_site_aniso_U_33
_atom_site_aniso_U_23
_atom_site_aniso_U_13
_atom_site_aniso_U_12
I1' 0.01711(14) 0.02126(15) 0.02142(14) 0.00291(10) 0.00263(10) 0.00160(9)
I1 0.02255(15) 0.02003(15) 0.02798(16) 0.00130(10) 0.00429(11) -0.00107(10)
N1 0.0133(15) 0.0098(15) 0.0178(16) -0.0009(13) -0.0016(12) 0.0018(12)
N2 0.0167(16) 0.0144(16) 0.0159(15) 0.0009(13) 0.0027(13) -0.0004(13)
C1 0.0184(19) 0.017(2) 0.0207(19) -0.0082(16) -0.0018(15) 0.0040(16)
C2 0.020(2) 0.0144(19) 0.031(2) -0.0065(17) -0.0062(17) -0.0022(16)
C3 0.0138(18) 0.020(2) 0.026(2) -0.0051(17) -0.0028(16) -0.0005(16)
C4 0.0099(18) 0.0133(18) 0.023(2) -0.0011(15) 0.0013(15) 0.0005(14)
C5 0.0168(19) 0.0124(18) 0.0218(19) 0.0025(15) -0.0028(15) 0.0020(15)
C6 0.040(3) 0.028(2) 0.019(2) -0.0013(18) -0.0108(19) 0.007(2)
C7 0.031(2) 0.021(2) 0.031(2) -0.0009(18) 0.0162(19) -0.0043(19)
C8 0.0093(16) 0.0132(18) 0.0177(18) -0.0007(15) -0.0021(14) -0.0013(14)
C9 0.0151(19) 0.017(2) 0.025(2) -0.0049(16) 0.0014(15) -0.0010(15)
C10 0.023(2) 0.0104(19) 0.035(2) -0.0023(17) 0.0011(18) 0.0019(16)
C11 0.019(2) 0.0128(19) 0.030(2) 0.0059(17) 0.0005(17) -0.0032(16)
C12 0.0127(18) 0.0153(19) 0.0198(19) 0.0031(15) -0.0021(14) -0.0027(15)
C13 0.0173(19) 0.022(2) 0.022(2) 0.0067(16) 0.0037(16) -0.0026(16)
C14 0.018(2) 0.028(2) 0.0185(19) 0.0023(17) 0.0063(16) -0.0004(17)
C15 0.0195(19) 0.016(2) 0.0209(19) -0.0023(16) 0.0021(15) 0.0022(16)
C16 0.0135(17) 0.0113(18) 0.0158(17) 0.0025(14) -0.0016(14) -0.0010(14)
C17 0.0091(17) 0.0116(18) 0.0167(18) 0.0015(14) -0.0017(14) 0.0005(13)
N1' 0.0136(15) 0.0141(16) 0.0150(15) 0.0028(13) 0.0005(12) 0.0032(12)
N2' 0.0146(16) 0.0150(16) 0.0241(17) -0.0019(14) -0.0012(13) 0.0030(13)
C1' 0.021(2) 0.0126(19) 0.026(2) 0.0020(16) 0.0024(16) 0.0022(16)
C2' 0.025(2) 0.020(2) 0.025(2) 0.0065(17) 0.0043(17) 0.0000(17)
C3' 0.0159(19) 0.020(2) 0.024(2) 0.0043(16) 0.0030(16) -0.0015(16)
C4' 0.0117(18) 0.021(2) 0.0211(19) 0.0048(16) -0.0012(15) 0.0005(15)
C5' 0.020(2) 0.028(2) 0.0135(18) 0.0007(16) -0.0019(15) 0.0001(17)
C6' 0.025(2) 0.024(2) 0.032(2) -0.0105(19) -0.0040(19) 0.0003(18)
C7' 0.020(2) 0.024(2) 0.036(2) -0.0009(19) 0.0032(18) 0.0082(18)
C8' 0.0130(18) 0.0144(19) 0.0205(19) 0.0013(15) -0.0017(14) -0.0003(15)
C9' 0.0147(19) 0.020(2) 0.034(2) 0.0087(18) -0.0031(17) 0.0016(16)
C10' 0.019(2) 0.027(2) 0.028(2) 0.0129(19) -0.0084(17) -0.0065(18)
C11' 0.019(2) 0.030(2) 0.019(2) 0.0068(17) -0.0018(16) -0.0085(18)
C12' 0.0154(19) 0.021(2) 0.0173(19) 0.0008(15) -0.0014(15) -0.0067(15)
C13' 0.021(2) 0.028(2) 0.0197(19) -0.0033(17) 0.0041(16) -0.0050(18)
C14' 0.018(2) 0.024(2) 0.024(2) -0.0033(17) 0.0069(16) 0.0029(17)
C15' 0.0171(19) 0.020(2) 0.0210(19) 0.0014(16) 0.0014(15) 0.0018(16)
C16' 0.0148(18) 0.0167(19) 0.0138(17) 0.0000(15) 0.0002(14) -0.0016(15)
C17' 0.0122(17) 0.0151(19) 0.0158(18) 0.0002(15) -0.0033(14) -0.0020(15)

loop_
_atom_type_symbol
_atom_type_description
_atom_type_scat_dispersion_real
_atom_type_scat_dispersion_imag
_atom_type_scat_source
C C 0.0181 0.0091 'International Tables Vol C Tables 4.2.6.8 and 6.1.1.4'
H H 0.0000 0.0000 'International Tables Vol C Tables 4.2.6.8 and 6.1.1.4'
I I -0.3257 6.8362 'International Tables Vol C Tables 4.2.6.8 and 6.1.1.4'
N N 0.0311 0.0180 'International Tables Vol C Tables 4.2.6.8 and 6.1.1.4'

loop_
_geom_angle_atom_site_label_1
_geom_angle_atom_site_label_2
_geom_angle_atom_site_label_3
_geom_angle
_geom_angle_site_symmetry_1
_geom_angle_site_symmetry_3
_geom_angle_publ_flag
C1 N1 C4 103.1(3) . . ?
C5 N1 C1 107.0(3) . . ?
C5 N1 C4 111.6(3) . . ?
C16 N1 C1 111.4(3) . . ?
C16 N1 C4 113.3(3) . . ?
C16 N1 C5 110.1(3) . . ?
C6 N2 C7 110.4(4) . . ?
C8 N2 C6 110.3(3) . . ?
C8 N2 C7 114.1(3) . . ?
N1 C1 H1A 110.8 . . ?
N1 C1 H1B 110.8 . . ?
H1A C1 H1B 108.9 . . ?
C2 C1 N1 104.5(3) . . ?
C2 C1 H1A 110.8 . . ?
C2 C1 H1B 110.8 . . ?
C1 C2 H2A 111.4 . . ?
C1 C2 H2B 111.4 . . ?
C1 C2 C3 101.8(3) . . ?
H2A C2 H2B 109.3 . . ?
C3 C2 H2A 111.4 . . ?
C3 C2 H2B 111.4 . . ?
C2 C3 H3A 111.0 . . ?
C2 C3 H3B 111.0 . . ?
C2 C3 C4 103.9(3) . . ?
H3A C3 H3B 109.0 . . ?
C4 C3 H3A 111.0 . . ?
C4 C3 H3B 111.0 . . ?
N1 C4 H4A 110.3 . . ?
N1 C4 H4B 110.3 . . ?
C3 C4 N1 106.9(3) . . ?
C3 C4 H4A 110.3 . . ?
C3 C4 H4B 110.3 . . ?
H4A C4 H4B 108.6 . . ?
N1 C5 H5A 109.5 . . ?
N1 C5 H5B 109.5 . . ?
N1 C5 H5C 109.5 . . ?
H5A C5 H5B 109.5 . . ?
H5A C5 H5C 109.5 . . ?
H5B C5 H5C 109.5 . . ?
N2 C6 H6A 109.5 . . ?
N2 C6 H6B 109.5 . . ?
N2 C6 H6C 109.5 . . ?
H6A C6 H6B 109.5 . . ?
H6A C6 H6C 109.5 . . ?
H6B C6 H6C 109.5 . . ?
N2 C7 H7A 109.5 . . ?
N2 C7 H7B 109.5 . . ?
N2 C7 H7C 109.5 . . ?
H7A C7 H7B 109.5 . . ?
H7A C7 H7C 109.5 . . ?
H7B C7 H7C 109.5 . . ?
N2 C8 C17 120.0(3) . . ?
C9 C8 N2 120.0(4) . . ?
C9 C8 C17 119.7(4) . . ?
C8 C9 H9 118.7 . . ?
C8 C9 C10 122.6(4) . . ?
C10 C9 H9 118.7 . . ?
C9 C10 H10 120.3 . . ?
C11 C10 C9 119.3(4) . . ?
C11 C10 H10 120.3 . . ?
C10 C11 H11 119.6 . . ?
C10 C11 C12 120.8(4) . . ?
C12 C11 H11 119.6 . . ?
C11 C12 C13 118.8(4) . . ?
C11 C12 C17 120.7(4) . . ?
C13 C12 C17 120.5(4) . . ?
C12 C13 H13 119.7 . . ?
C14 C13 C12 120.7(4) . . ?
C14 C13 H13 119.7 . . ?
C13 C14 H14 120.1 . . ?
C13 C14 C15 119.8(4) . . ?
C15 C14 H14 120.1 . . ?
C14 C15 H15 119.3 . . ?
C16 C15 C14 121.4(4) . . ?
C16 C15 H15 119.3 . . ?
C15 C16 N1 115.5(3) . . ?
C15 C16 C17 120.2(4) . . ?
C17 C16 N1 124.2(3) . . ?
C12 C17 C8 115.8(3) . . ?
C12 C17 C16 115.6(3) . . ?
C16 C17 C8 128.6(3) . . ?
C4' N1' C1' 99.6(3) . . ?
C5' N1' C1' 108.3(3) . . ?
C5' N1' C4' 112.0(3) . . ?
C16' N1' C1' 111.9(3) . . ?
C16' N1' C4' 114.2(3) . . ?
C16' N1' C5' 110.3(3) . . ?
C7' N2' C6' 109.7(3) . . ?
C8' N2' C6' 109.9(3) . . ?
C8' N2' C7' 115.4(3) . . ?
N1' C1' H1'A 110.8 . . ?
N1' C1' H1'B 110.8 . . ?
H1'A C1' H1'B 108.9 . . ?
C2' C1' N1' 104.7(3) . . ?
C2' C1' H1'A 110.8 . . ?
C2' C1' H1'B 110.8 . . ?
C1' C2' H2'A 110.8 . . ?
C1' C2' H2'B 110.8 . . ?
C1' C2' C3' 104.9(3) . . ?
H2'A C2' H2'B 108.8 . . ?
C3' C2' H2'A 110.8 . . ?
C3' C2' H2'B 110.8 . . ?
C2' C3' H3'A 110.7 . . ?
C2' C3' H3'B 110.7 . . ?
H3'A C3' H3'B 108.8 . . ?
C4' C3' C2' 105.3(3) . . ?
C4' C3' H3'A 110.7 . . ?
C4' C3' H3'B 110.7 . . ?
N1' C4' H4'A 110.7 . . ?
N1' C4' H4'B 110.7 . . ?
C3' C4' N1' 105.2(3) . . ?
C3' C4' H4'A 110.7 . . ?
C3' C4' H4'B 110.7 . . ?
H4'A C4' H4'B 108.8 . . ?
N1' C5' H5'A 109.5 . . ?
N1' C5' H5'B 109.5 . . ?
N1' C5' H5'C 109.5 . . ?
H5'A C5' H5'B 109.5 . . ?
H5'A C5' H5'C 109.5 . . ?
H5'B C5' H5'C 109.5 . . ?
N2' C6' H6'A 109.5 . . ?
N2' C6' H6'B 109.5 . . ?
N2' C6' H6'C 109.5 . . ?
H6'A C6' H6'B 109.5 . . ?
H6'A C6' H6'C 109.5 . . ?
H6'B C6' H6'C 109.5 . . ?
N2' C7' H7'A 109.5 . . ?
N2' C7' H7'B 109.5 . . ?
N2' C7' H7'C 109.5 . . ?
H7'A C7' H7'B 109.5 . . ?
H7'A C7' H7'C 109.5 . . ?
H7'B C7' H7'C 109.5 . . ?
N2' C8' C17' 119.3(3) . . ?
C9' C8' N2' 120.1(4) . . ?
C9' C8' C17' 120.1(4) . . ?
C8' C9' H9' 119.3 . . ?
C8' C9' C10' 121.3(4) . . ?
C10' C9' H9' 119.3 . . ?
C9' C10' H10' 120.3 . . ?
C11' C10' C9' 119.4(4) . . ?
C11' C10' H10' 120.3 . . ?
C10' C11' H11' 119.4 . . ?
C10' C11' C12' 121.3(4) . . ?
C12' C11' H11' 119.4 . . ?
C11' C12' C13' 119.4(4) . . ?
C11' C12' C17' 120.3(4) . . ?
C13' C12' C17' 120.2(4) . . ?
C12' C13' H13' 119.4 . . ?
C14' C13' C12' 121.2(4) . . ?
C14' C13' H13' 119.4 . . ?
C13' C14' H14' 120.5 . . ?
C13' C14' C15' 119.0(4) . . ?
C15' C14' H14' 120.5 . . ?
C14' C15' H15' 119.4 . . ?
C16' C15' C14' 121.2(4) . . ?
C16' C15' H15' 119.4 . . ?
C15' C16' N1' 115.0(3) . . ?
C15' C16' C17' 120.9(4) . . ?
C17' C16' N1' 123.9(3) . . ?
C12' C17' C8' 115.8(3) . . ?
C16' C17' C8' 129.2(4) . . ?
C16' C17' C12' 115.0(4) . . ?

loop_
_geom_bond_atom_site_label_1
_geom_bond_atom_site_label_2
_geom_bond_distance
_geom_bond_site_symmetry_2
_geom_bond_publ_flag
N1 C1 1.544(5) . ?
N1 C4 1.552(5) . ?
N1 C5 1.511(5) . ?
N1 C16 1.511(5) . ?
N2 C6 1.468(5) . ?
N2 C7 1.470(5) . ?
N2 C8 1.429(5) . ?
C1 H1A 0.9700 . ?
C1 H1B 0.9700 . ?
C1 C2 1.510(6) . ?
C2 H2A 0.9700 . ?
C2 H2B 0.9700 . ?
C2 C3 1.519(6) . ?
C3 H3A 0.9700 . ?
C3 H3B 0.9700 . ?
C3 C4 1.533(5) . ?
C4 H4A 0.9700 . ?
C4 H4B 0.9700 . ?
C5 H5A 0.9600 . ?
C5 H5B 0.9600 . ?
C5 H5C 0.9600 . ?
C6 H6A 0.9600 . ?
C6 H6B 0.9600 . ?
C6 H6C 0.9600 . ?
C7 H7A 0.9600 . ?
C7 H7B 0.9600 . ?
C7 H7C 0.9600 . ?
C8 C9 1.376(6) . ?
C8 C17 1.450(5) . ?
C9 H9 0.9300 . ?
C9 C10 1.386(6) . ?
C10 H10 0.9300 . ?
C10 C11 1.369(6) . ?
C11 H11 0.9300 . ?
C11 C12 1.409(6) . ?
C12 C13 1.422(6) . ?
C12 C17 1.438(5) . ?
C13 H13 0.9300 . ?
C13 C14 1.347(6) . ?
C14 H14 0.9300 . ?
C14 C15 1.407(6) . ?
C15 H15 0.9300 . ?
C15 C16 1.376(6) . ?
C16 C17 1.444(5) . ?
N1' C1' 1.538(5) . ?
N1' C4' 1.530(5) . ?
N1' C5' 1.512(5) . ?
N1' C16' 1.510(5) . ?
N2' C6' 1.474(5) . ?
N2' C7' 1.468(5) . ?
N2' C8' 1.436(5) . ?
C1' H1'A 0.9700 . ?
C1' H1'B 0.9700 . ?
C1' C2' 1.522(6) . ?
C2' H2'A 0.9700 . ?
C2' H2'B 0.9700 . ?
C2' C3' 1.549(6) . ?
C3' H3'A 0.9700 . ?
C3' H3'B 0.9700 . ?
C3' C4' 1.523(5) . ?
C4' H4'A 0.9700 . ?
C4' H4'B 0.9700 . ?
C5' H5'A 0.9600 . ?
C5' H5'B 0.9600 . ?
C5' H5'C 0.9600 . ?
C6' H6'A 0.9600 . ?
C6' H6'B 0.9600 . ?
C6' H6'C 0.9600 . ?
C7' H7'A 0.9600 . ?
C7' H7'B 0.9600 . ?
C7' H7'C 0.9600 . ?
C8' C9' 1.381(6) . ?
C8' C17' 1.443(5) . ?
C9' H9' 0.9300 . ?
C9' C10' 1.414(7) . ?
C10' H10' 0.9300 . ?
C10' C11' 1.353(7) . ?
C11' H11' 0.9300 . ?
C11' C12' 1.409(6) . ?
C12' C13' 1.416(6) . ?
C12' C17' 1.442(6) . ?
C13' H13' 0.9300 . ?
C13' C14' 1.358(6) . ?
C14' H14' 0.9300 . ?
C14' C15' 1.408(6) . ?
C15' H15' 0.9300 . ?
C15' C16' 1.373(6) . ?
C16' C17' 1.438(5) . ?

loop_
_geom_torsion_atom_site_label_1
_geom_torsion_atom_site_label_2
_geom_torsion_atom_site_label_3
_geom_torsion_atom_site_label_4
_geom_torsion
_geom_torsion_site_symmetry_1
_geom_torsion_site_symmetry_2
_geom_torsion_site_symmetry_3
_geom_torsion_site_symmetry_4
_geom_torsion_publ_flag
N1 C1 C2 C3 -44.3(4) . . . . ?
N1 C16 C17 C8 -18.7(6) . . . . ?
N1 C16 C17 C12 162.6(3) . . . . ?
N2 C8 C9 C10 -170.1(4) . . . . ?
N2 C8 C17 C12 163.5(3) . . . . ?
N2 C8 C17 C16 -15.2(6) . . . . ?
C1 N1 C4 C3 -5.2(4) . . . . ?
C1 N1 C16 C15 26.6(4) . . . . ?
C1 N1 C16 C17 -151.0(3) . . . . ?
C1 C2 C3 C4 40.3(4) . . . . ?
C2 C3 C4 N1 -21.6(4) . . . . ?
C4 N1 C1 C2 30.4(4) . . . . ?
C4 N1 C16 C15 142.3(3) . . . . ?
C4 N1 C16 C17 -35.3(5) . . . . ?
C5 N1 C1 C2 -87.3(4) . . . . ?
C5 N1 C4 C3 109.3(4) . . . . ?
C5 N1 C16 C15 -92.0(4) . . . . ?
C5 N1 C16 C17 90.5(4) . . . . ?
C6 N2 C8 C9 79.8(4) . . . . ?
C6 N2 C8 C17 -94.4(4) . . . . ?
C7 N2 C8 C9 -45.2(5) . . . . ?
C7 N2 C8 C17 140.7(4) . . . . ?
C8 C9 C10 C11 3.4(7) . . . . ?
C9 C8 C17 C12 -10.7(5) . . . . ?
C9 C8 C17 C16 170.6(4) . . . . ?
C9 C10 C11 C12 -3.8(6) . . . . ?
C10 C11 C12 C13 174.7(4) . . . . ?
C10 C11 C12 C17 -3.4(6) . . . . ?
C11 C12 C13 C14 -178.4(4) . . . . ?
C11 C12 C17 C8 10.4(5) . . . . ?
C11 C12 C17 C16 -170.8(4) . . . . ?
C12 C13 C14 C15 -7.6(6) . . . . ?
C13 C12 C17 C8 -167.6(3) . . . . ?
C13 C12 C17 C16 11.3(5) . . . . ?
C13 C14 C15 C16 3.9(6) . . . . ?
C14 C15 C16 N1 -169.9(4) . . . . ?
C14 C15 C16 C17 7.8(6) . . . . ?
C15 C16 C17 C8 163.8(4) . . . . ?
C15 C16 C17 C12 -14.8(5) . . . . ?
C16 N1 C1 C2 152.3(3) . . . . ?
C16 N1 C4 C3 -125.7(3) . . . . ?
C17 C8 C9 C10 4.1(6) . . . . ?
C17 C12 C13 C14 -0.3(6) . . . . ?
N1' C1' C2' C3' 28.4(4) . . . . ?
N1' C16' C17' C8' 23.2(6) . . . . ?
N1' C16' C17' C12' -159.3(3) . . . . ?
N2' C8' C9' C10' 167.3(4) . . . . ?
N2' C8' C17' C12' -158.2(3) . . . . ?
N2' C8' C17' C16' 19.3(6) . . . . ?
C1' N1' C4' C3' 42.1(4) . . . . ?
C1' N1' C16' C15' -32.8(4) . . . . ?
C1' N1' C16' C17' 143.7(4) . . . . ?
C1' C2' C3' C4' -1.9(4) . . . . ?
C2' C3' C4' N1' -25.5(4) . . . . ?
C4' N1' C1' C2' -43.3(4) . . . . ?
C4' N1' C16' C15' -144.9(4) . . . . ?
C4' N1' C16' C17' 31.6(5) . . . . ?
C5' N1' C1' C2' 73.9(4) . . . . ?
C5' N1' C4' C3' -72.2(4) . . . . ?
C5' N1' C16' C15' 87.8(4) . . . . ?
C5' N1' C16' C17' -95.7(4) . . . . ?
C6' N2' C8' C9' -86.3(4) . . . . ?
C6' N2' C8' C17' 86.1(4) . . . . ?
C7' N2' C8' C9' 38.3(5) . . . . ?
C7' N2' C8' C17' -149.3(4) . . . . ?
C8' C9' C10' C11' -5.9(7) . . . . ?
C9' C8' C17' C12' 14.2(5) . . . . ?
C9' C8' C17' C16' -168.3(4) . . . . ?
C9' C10' C11' C12' 6.9(6) . . . . ?
C10' C11' C12' C13' -174.1(4) . . . . ?
C10' C11' C12' C17' 3.0(6) . . . . ?
C11' C12' C13' C14' 178.5(4) . . . . ?
C11' C12' C17' C8' -13.3(5) . . . . ?
C11' C12' C17' C16' 168.9(4) . . . . ?
C12' C13' C14' C15' 9.0(6) . . . . ?
C13' C12' C17' C8' 163.8(4) . . . . ?
C13' C12' C17' C16' -14.0(5) . . . . ?
C13' C14' C15' C16' -6.1(6) . . . . ?
C14' C15' C16' N1' 169.1(4) . . . . ?
C14' C15' C16' C17' -7.5(6) . . . . ?
C15' C16' C17' C8' -160.5(4) . . . . ?
C15' C16' C17' C12' 17.1(5) . . . . ?
C16' N1' C1' C2' -164.4(3) . . . . ?
C16' N1' C4' C3' 161.5(3) . . . . ?
C17' C8' C9' C10' -5.1(6) . . . . ?
C17' C12' C13' C14' 1.4(6) . . . . ?
